data_7024418
loop_
_publ_author_name
'Kilpin, Kelly J.'
'Henderson, William'
'Nicholson, Brian K.'

_publ_section_title
;
 Cycloaurated triphenylphosphine-sulfide and -selenide.
;
_journal_issue 7
_journal_name_full 'Dalton transactions (Cambridge, England : 2003)'
_journal_page_first 1855
_journal_page_last 1864
_journal_paper_doi 10.1039/b916755b
_journal_volume 39
_journal_year 2010
_chemical_formula_moiety 'C18 H14 Au Cl2 P Se'
_chemical_formula_sum 'C18 H14 Au Cl2 P Se'
_chemical_formula_weight 608.09
_chemical_name_systematic
;
?
;
_space_group_IT_number 2
_symmetry_cell_setting triclinic
_symmetry_space_group_name_Hall '-P 1'
_symmetry_space_group_name_H-M 'P -1'
_atom_sites_solution_hydrogens geom
_atom_sites_solution_primary heavy
_atom_sites_solution_secondary difmap
_audit_creation_method SHELXL-97
_cell_angle_alpha 80.142(1)
_cell_angle_beta 76.934(1)
_cell_angle_gamma 89.994(1)
_cell_formula_units_Z 2
_cell_length_a 8.1506(1)
_cell_length_b 9.2374(1)
_cell_length_c 12.4369(2)
_cell_measurement_reflns_used 9965
_cell_measurement_temperature 89
_cell_measurement_theta_max 25
_cell_measurement_theta_min 2
_cell_volume 897.94(2)
_computing_structure_refinement 'SHELXL-97 (Sheldrick, 1997)'
_diffrn_ambient_temperature 89(2)
_diffrn_measured_fraction_theta_full 0.996
_diffrn_measured_fraction_theta_max 0.996
_diffrn_radiation_monochromator graphite
_diffrn_radiation_source 'fine-focus sealed tube'
_diffrn_radiation_type MoK\a
_diffrn_radiation_wavelength 0.71073
_diffrn_reflns_av_R_equivalents 0.0226
_diffrn_reflns_av_sigmaI/netI 0.0173
_diffrn_reflns_limit_h_max 10
_diffrn_reflns_limit_h_min -10
_diffrn_reflns_limit_k_max 12
_diffrn_reflns_limit_k_min -12
_diffrn_reflns_limit_l_max 16
_diffrn_reflns_limit_l_min -16
_diffrn_reflns_number 20973
_diffrn_reflns_theta_full 27.90
_diffrn_reflns_theta_max 27.90
_diffrn_reflns_theta_min 1.71
_exptl_absorpt_coefficient_mu 10.600
_exptl_absorpt_correction_T_max 0.4170
_exptl_absorpt_correction_T_min 0.1553
_exptl_absorpt_correction_type empirical
_exptl_absorpt_process_details SADABS
_exptl_crystal_colour yellow
_exptl_crystal_density_diffrn 2.249
_exptl_crystal_density_method 'not measured'
_exptl_crystal_description blocks
_exptl_crystal_F_000 568
_exptl_crystal_size_max 0.28
_exptl_crystal_size_mid 0.16
_exptl_crystal_size_min 0.10
_refine_diff_density_max 1.318
_refine_diff_density_min -0.939
_refine_diff_density_rms 0.095
_refine_ls_extinction_method none
_refine_ls_goodness_of_fit_ref 1.073
_refine_ls_hydrogen_treatment constr
_refine_ls_matrix_type full
_refine_ls_number_parameters 208
_refine_ls_number_reflns 4284
_refine_ls_number_restraints 0
_refine_ls_restrained_S_all 1.073
_refine_ls_R_factor_all 0.0161
_refine_ls_R_factor_gt 0.0152
_refine_ls_shift/su_max 0.000
_refine_ls_shift/su_mean 0.000
_refine_ls_structure_factor_coef Fsqd
_refine_ls_weighting_details 'calc w=1/[\s^2^(Fo^2^)+(0.0152P)^2^+1.1418P] where P=(Fo^2^+2Fc^2^)/3'
_refine_ls_weighting_scheme calc
_refine_ls_wR_factor_gt 0.0358
_refine_ls_wR_factor_ref 0.0360
_reflns_number_gt 4147
_reflns_number_total 4284
_reflns_threshold_expression >2sigma(I)
_cod_data_source_file b916755b.txt
_cod_data_source_block kkas
_cod_depositor_comments
;
The following automatic conversions were performed:

'_symmetry_cell_setting' value 'Triclinic' changed to 'triclinic'
according to /home/saulius/struct/CIF-dictionaries/cif_core.dic
dictionary named 'cif_core.dic' version 2.4.2 from 2011-04-26.

Automatic conversion script
Id: cif_fix_values 1891 2012-01-12 08:04:46Z andrius 
;
_cod_original_sg_symbol_H-M P-1
_cod_database_code 7024418

loop_
_symmetry_equiv_pos_as_xyz
'x, y, z'
'-x, -y, -z'

loop_
_atom_site_label
_atom_site_type_symbol
_atom_site_fract_x
_atom_site_fract_y
_atom_site_fract_z
_atom_site_U_iso_or_equiv
_atom_site_adp_type
_atom_site_occupancy
_atom_site_symmetry_multiplicity
_atom_site_calc_flag
_atom_site_refinement_flags
Au1 Au 0.151709(11) 0.145745(9) 0.313117(7) 0.01154(3) Uani 1 1 d .
Se1 Se -0.06043(3) 0.07799(3) 0.22177(2) 0.01409(5) Uani 1 1 d .
P1 P 0.04260(7) -0.13899(6) 0.21269(5) 0.01060(11) Uani 1 1 d .
Cl1 Cl 0.13220(9) 0.38515(7) 0.21435(6) 0.02317(13) Uani 1 1 d .
Cl2 Cl 0.34679(8) 0.23217(7) 0.39968(6) 0.02234(13) Uani 1 1 d .
C11 C 0.1189(3) -0.1850(3) 0.3373(2) 0.0120(4) Uani 1 1 d .
C12 C 0.1689(3) -0.0691(3) 0.3844(2) 0.0133(5) Uani 1 1 d .
C13 C 0.2313(3) -0.1060(3) 0.4806(2) 0.0156(5) Uani 1 1 d .
H13 H 0.2663 -0.0320 0.5135 0.019 Uiso 1 1 calc R
C14 C 0.2420(3) -0.2532(3) 0.5282(2) 0.0178(5) Uani 1 1 d .
H14 H 0.2832 -0.2759 0.5927 0.021 Uiso 1 1 calc R
C15 C 0.1920(3) -0.3659(3) 0.4805(2) 0.0165(5) Uani 1 1 d .
H15 H 0.1995 -0.4635 0.5128 0.020 Uiso 1 1 calc R
C16 C 0.1305(3) -0.3319(3) 0.3840(2) 0.0150(5) Uani 1 1 d .
H16 H 0.0973 -0.4065 0.3509 0.018 Uiso 1 1 calc R
C21 C -0.1163(3) -0.2709(3) 0.2087(2) 0.0121(4) Uani 1 1 d .
C22 C -0.2509(3) -0.3053(3) 0.3027(2) 0.0166(5) Uani 1 1 d .
H22 H -0.2558 -0.2615 0.3653 0.020 Uiso 1 1 calc R
C23 C -0.3769(3) -0.4057(3) 0.3012(2) 0.0196(5) Uani 1 1 d .
H23 H -0.4662 -0.4297 0.3634 0.023 Uiso 1 1 calc R
C24 C -0.3707(3) -0.4708(3) 0.2077(2) 0.0200(5) Uani 1 1 d .
H24 H -0.4554 -0.5382 0.2076 0.024 Uiso 1 1 calc R
C25 C -0.2383(3) -0.4349(3) 0.1145(2) 0.0178(5) Uani 1 1 d .
H25 H -0.2352 -0.4776 0.0516 0.021 Uiso 1 1 calc R
C26 C -0.1099(3) -0.3354(3) 0.1143(2) 0.0139(5) Uani 1 1 d .
H26 H -0.0207 -0.3121 0.0519 0.017 Uiso 1 1 calc R
C31 C 0.2107(3) -0.1335(3) 0.0897(2) 0.0121(4) Uani 1 1 d .
C32 C 0.2405(3) -0.0090(3) 0.0060(2) 0.0152(5) Uani 1 1 d .
H32 H 0.1785 0.0743 0.0151 0.018 Uiso 1 1 calc R
C33 C 0.3643(3) -0.0106(3) -0.0916(2) 0.0207(5) Uani 1 1 d .
H33 H 0.3850 0.0718 -0.1480 0.025 Uiso 1 1 calc R
C34 C 0.4564(3) -0.1347(3) -0.1045(2) 0.0227(6) Uani 1 1 d .
H34 H 0.5362 -0.1365 -0.1707 0.027 Uiso 1 1 calc R
C35 C 0.4303(3) -0.2566(3) -0.0191(2) 0.0213(5) Uani 1 1 d .
H35 H 0.4953 -0.3385 -0.0276 0.026 Uiso 1 1 calc R
C36 C 0.3082(3) -0.2569(3) 0.0785(2) 0.0171(5) Uani 1 1 d .
H36 H 0.2912 -0.3383 0.1359 0.021 Uiso 1 1 calc R

loop_
_atom_site_aniso_label
_atom_site_aniso_U_11
_atom_site_aniso_U_22
_atom_site_aniso_U_33
_atom_site_aniso_U_23
_atom_site_aniso_U_13
_atom_site_aniso_U_12
Au1 0.01420(5) 0.00989(5) 0.01072(5) -0.00410(3) -0.00154(3) -0.00197(3)
Se1 0.01685(11) 0.01123(11) 0.01660(12) -0.00514(9) -0.00679(9) 0.00249(8)
P1 0.0131(3) 0.0091(3) 0.0103(3) -0.0028(2) -0.0032(2) -0.0009(2)
Cl1 0.0372(3) 0.0099(3) 0.0228(3) -0.0024(2) -0.0080(3) -0.0017(2)
Cl2 0.0258(3) 0.0238(3) 0.0190(3) -0.0052(2) -0.0072(2) -0.0107(2)
C11 0.0111(10) 0.0145(11) 0.0101(11) -0.0028(9) -0.0010(8) -0.0015(8)
C12 0.0128(10) 0.0140(11) 0.0123(12) -0.0016(9) -0.0014(9) -0.0006(8)
C13 0.0166(11) 0.0172(12) 0.0138(12) -0.0052(9) -0.0031(9) -0.0019(9)
C14 0.0186(12) 0.0221(13) 0.0131(12) -0.0019(10) -0.0055(10) 0.0022(10)
C15 0.0178(11) 0.0145(12) 0.0157(12) 0.0004(9) -0.0030(9) 0.0011(9)
C16 0.0154(11) 0.0145(12) 0.0153(12) -0.0036(9) -0.0032(9) -0.0004(9)
C21 0.0148(10) 0.0090(10) 0.0125(11) -0.0005(8) -0.0047(9) -0.0004(8)
C22 0.0170(11) 0.0190(12) 0.0126(12) -0.0002(10) -0.0029(9) 0.0000(9)
C23 0.0155(11) 0.0223(13) 0.0180(13) 0.0026(10) -0.0024(10) -0.0042(10)
C24 0.0189(12) 0.0157(12) 0.0250(14) 0.0025(10) -0.0090(10) -0.0079(9)
C25 0.0225(12) 0.0144(12) 0.0200(13) -0.0060(10) -0.0102(10) -0.0018(9)
C26 0.0143(11) 0.0130(11) 0.0145(12) -0.0013(9) -0.0042(9) -0.0006(9)
C31 0.0123(10) 0.0129(11) 0.0115(11) -0.0033(9) -0.0029(8) -0.0029(8)
C32 0.0154(11) 0.0173(12) 0.0137(12) -0.0012(9) -0.0060(9) -0.0013(9)
C33 0.0156(11) 0.0323(15) 0.0127(12) 0.0026(11) -0.0055(10) -0.0051(10)
C34 0.0139(11) 0.0383(16) 0.0173(13) -0.0105(12) -0.0023(10) -0.0048(11)
C35 0.0151(11) 0.0233(14) 0.0282(15) -0.0148(11) -0.0033(10) -0.0008(10)
C36 0.0162(11) 0.0136(12) 0.0218(14) -0.0050(10) -0.0034(10) -0.0020(9)

loop_
_atom_type_symbol
_atom_type_description
_atom_type_scat_dispersion_real
_atom_type_scat_dispersion_imag
_atom_type_scat_source
C C 0.0033 0.0016 'International Tables Vol C Tables 4.2.6.8 and 6.1.1.4'
H H 0.0000 0.0000 'International Tables Vol C Tables 4.2.6.8 and 6.1.1.4'
P P 0.1023 0.0942 'International Tables Vol C Tables 4.2.6.8 and 6.1.1.4'
Cl Cl 0.1484 0.1585 'International Tables Vol C Tables 4.2.6.8 and 6.1.1.4'
Se Se -0.0929 2.2259 'International Tables Vol C Tables 4.2.6.8 and 6.1.1.4'
Au Au -2.0133 8.8022 'International Tables Vol C Tables 4.2.6.8 and 6.1.1.4'

loop_
_geom_angle_atom_site_label_1
_geom_angle_atom_site_label_2
_geom_angle_atom_site_label_3
_geom_angle
C12 Au1 Cl2 93.60(7)
C12 Au1 Cl1 174.40(7)
Cl2 Au1 Cl1 90.52(2)
C12 Au1 Se1 91.16(7)
Cl2 Au1 Se1 174.842(18)
Cl1 Au1 Se1 84.876(18)
P1 Se1 Au1 91.759(18)
C11 P1 C21 111.00(11)
C11 P1 C31 110.98(11)
C21 P1 C31 108.22(11)
C11 P1 Se1 104.17(8)
C21 P1 Se1 111.33(8)
C31 P1 Se1 111.15(8)
C16 C11 C12 122.0(2)
C16 C11 P1 120.09(19)
C12 C11 P1 117.90(18)
C13 C12 C11 117.5(2)
C13 C12 Au1 121.49(18)
C11 C12 Au1 120.99(18)
C12 C13 C14 120.7(2)
C15 C14 C13 120.9(2)
C14 C15 C16 119.5(2)
C15 C16 C11 119.4(2)
C26 C21 C22 120.5(2)
C26 C21 P1 121.53(18)
C22 C21 P1 117.99(19)
C23 C22 C21 119.1(3)
C24 C23 C22 120.7(2)
C25 C24 C23 119.9(2)
C24 C25 C26 120.5(2)
C25 C26 C21 119.3(2)
C32 C31 C36 120.6(2)
C32 C31 P1 120.32(18)
C36 C31 P1 119.04(18)
C31 C32 C33 119.3(2)
C34 C33 C32 120.1(2)
C33 C34 C35 120.4(3)
C36 C35 C34 120.3(3)
C35 C36 C31 119.2(2)

loop_
_geom_bond_atom_site_label_1
_geom_bond_atom_site_label_2
_geom_bond_distance
Au1 C12 2.049(2)
Au1 Cl2 2.3222(6)
Au1 Cl1 2.3628(6)
Au1 Se1 2.4091(3)
Se1 P1 2.1839(6)
P1 C11 1.783(2)
P1 C21 1.793(2)
P1 C31 1.802(2)
C11 C16 1.394(3)
C11 C12 1.406(3)
C12 C13 1.393(3)
C13 C14 1.398(4)
C14 C15 1.386(4)
C15 C16 1.391(4)
C21 C26 1.395(4)
C21 C22 1.401(3)
C22 C23 1.389(4)
C23 C24 1.389(4)
C24 C25 1.386(4)
C25 C26 1.393(3)
C31 C32 1.393(3)
C31 C36 1.398(3)
C32 C33 1.394(4)
C33 C34 1.382(4)
C34 C35 1.389(4)
C35 C36 1.385(4)
